data_7021078
loop_
_publ_author_name
'Hijazi, Akram'
'Kemmegne-Mbouguen, Justin Claude'
'Floquet, S\'ebastien'
'Marrot, J\'er\^ome'
'Fize, Jennifer'
'Artero, Vincent'
'David, Olivier'
'Magnier, Emmanuel'
'P\'egot, Bruce'
'Cadot, Emmanuel'

_publ_section_title
;
 Tuning the electrocatalytic hydrogen evolution reaction promoted by
 [Mo2O2S2]-based molybdenum cycles in aqueous medium.
;
_journal_issue 14
_journal_name_full 'Dalton transactions (Cambridge, England : 2003)'
_journal_page_first 4848
_journal_page_last 4858
_journal_paper_doi 10.1039/c2dt32447d
_journal_volume 42
_journal_year 2013
_chemical_formula_sum 'C18 H97 Mo12 N2 O54.5 S12'
_chemical_formula_weight 2749.98
_chemical_name_systematic
;
?
;
_space_group_IT_number 86
_symmetry_cell_setting tetragonal
_symmetry_space_group_name_Hall '-P 4bc'
_symmetry_space_group_name_H-M 'P 42/n :2'
_atom_sites_solution_hydrogens geom
_atom_sites_solution_primary direct
_atom_sites_solution_secondary difmap
_audit_creation_method SHELXL-97
_cell_angle_alpha 90.00
_cell_angle_beta 90.00
_cell_angle_gamma 90.00
_cell_formula_units_Z 8
_cell_length_a 38.4762(7)
_cell_length_b 38.4762(7)
_cell_length_c 11.3530(3)
_cell_measurement_reflns_used 9734
_cell_measurement_temperature 200(2)
_cell_measurement_theta_max 24.98
_cell_measurement_theta_min 2.25
_cell_volume 16807.2(6)
_computing_cell_refinement 'Bruker SAINT'
_computing_data_collection 'Bruker APEX2'
_computing_data_reduction 'Bruker SAINT'
_computing_molecular_graphics 'Bruker SHELXTL'
_computing_publication_material 'Bruker SHELXTL'
_computing_structure_refinement 'SHELXL-97 (Sheldrick, 1997)'
_computing_structure_solution 'SHELXS-97 (Sheldrick, 1990)'
_diffrn_ambient_temperature 200(2)
_diffrn_detector_area_resol_mean 512x512
_diffrn_measured_fraction_theta_full 0.998
_diffrn_measured_fraction_theta_max 0.998
_diffrn_measurement_device_type 'Bruker APEX-II CCD'
_diffrn_measurement_method '\f and \w scans'
_diffrn_radiation_monochromator graphite
_diffrn_radiation_source 'fine-focus sealed tube'
_diffrn_radiation_type MoK\a
_diffrn_radiation_wavelength 0.71073
_diffrn_reflns_av_R_equivalents 0.0473
_diffrn_reflns_av_sigmaI/netI 0.0151
_diffrn_reflns_limit_h_max 54
_diffrn_reflns_limit_h_min -54
_diffrn_reflns_limit_k_max 54
_diffrn_reflns_limit_k_min -54
_diffrn_reflns_limit_l_max 15
_diffrn_reflns_limit_l_min -15
_diffrn_reflns_number 687419
_diffrn_reflns_theta_full 30.05
_diffrn_reflns_theta_max 30.05
_diffrn_reflns_theta_min 0.75
_diffrn_standards_number 0
_exptl_absorpt_coefficient_mu 2.116
_exptl_absorpt_correction_T_max 0.8489
_exptl_absorpt_correction_T_min 0.6197
_exptl_absorpt_correction_type multi-scan
_exptl_absorpt_process_details 'SADABS (Sheldrick, V2.10)'
_exptl_crystal_colour yellow
_exptl_crystal_density_diffrn 2.174
_exptl_crystal_density_method 'not measured'
_exptl_crystal_description parallelepiped
_exptl_crystal_F_000 10808
_exptl_crystal_size_max 0.25
_exptl_crystal_size_mid 0.25
_exptl_crystal_size_min 0.08
_refine_diff_density_max 1.914
_refine_diff_density_min -1.313
_refine_diff_density_rms 0.227
_refine_ls_extinction_method none
_refine_ls_goodness_of_fit_ref 1.160
_refine_ls_hydrogen_treatment constr
_refine_ls_matrix_type full
_refine_ls_number_parameters 923
_refine_ls_number_reflns 24556
_refine_ls_number_restraints 0
_refine_ls_restrained_S_all 1.160
_refine_ls_R_factor_all 0.0510
_refine_ls_R_factor_gt 0.0491
_refine_ls_shift/su_max 0.002
_refine_ls_shift/su_mean 0.000
_refine_ls_structure_factor_coef Fsqd
_refine_ls_weighting_details 'calc w=1/[\s^2^(Fo^2^)+(0.0299P)^2^+120.5371P] where P=(Fo^2^+2Fc^2^)/3'
_refine_ls_weighting_scheme calc
_refine_ls_wR_factor_gt 0.1201
_refine_ls_wR_factor_ref 0.1259
_reflns_number_gt 23926
_reflns_number_total 24556
_reflns_threshold_expression >2sigma(I)
_cod_data_source_file c2dt32447d.txt
_cod_data_source_block NMe4_1
_cod_depositor_comments
;
The following automatic conversions were performed:

'_symmetry_cell_setting' value 'Tetragonal' changed to 'tetragonal'
according to /home/saulius/struct/CIF-dictionaries/cif_core.dic
dictionary named 'cif_core.dic' version 2.4.2 from 2011-04-26.

Automatic conversion script
Id: cif_fix_values 1891 2012-01-12 08:04:46Z andrius 
;
_cod_original_sg_symbol_H-M P4(2)/n
_cod_original_formula_sum 'C18 H97 Mo12 N2 O54.50 S12'
_cod_database_code 7021078

loop_
_symmetry_equiv_pos_as_xyz
'x, y, z'
'-x+1/2, -y+1/2, z'
'-y, x+1/2, z+1/2'
'y+1/2, -x, z+1/2'
'-x, -y, -z'
'x-1/2, y-1/2, -z'
'y, -x-1/2, -z-1/2'
'-y-1/2, x, -z-1/2'

loop_
_atom_site_label
_atom_site_type_symbol
_atom_site_fract_x
_atom_site_fract_y
_atom_site_fract_z
_atom_site_U_iso_or_equiv
_atom_site_adp_type
_atom_site_occupancy
_atom_site_symmetry_multiplicity
_atom_site_calc_flag
_atom_site_refinement_flags
Mo1 Mo 0.610787(11) 0.893722(11) 0.46179(4) 0.02047(8) Uani 1 1 d .
Mo2 Mo 0.593871(11) 0.964332(11) 0.46078(4) 0.02082(8) Uani 1 1 d .
Mo3 Mo 0.595224(12) 1.052080(12) 0.46505(4) 0.02333(9) Uani 1 1 d .
Mo4 Mo 0.627814(11) 1.117611(11) 0.47639(4) 0.02206(9) Uani 1 1 d .
Mo5 Mo 0.705634(11) 1.152696(11) 0.50281(4) 0.02048(8) Uani 1 1 d .
Mo6 Mo 0.775741(12) 1.131080(13) 0.52347(4) 0.02529(9) Uani 1 1 d .
Mo7 Mo 0.848270(11) 1.081924(10) 0.54504(4) 0.01869(8) Uani 1 1 d .
Mo8 Mo 0.895190(11) 1.026112(11) 0.55847(4) 0.01963(8) Uani 1 1 d .
Mo9 Mo 0.885919(11) 0.941830(11) 0.56564(4) 0.02044(8) Uani 1 1 d .
Mo10 Mo 0.832829(11) 0.891814(11) 0.55719(4) 0.02028(8) Uani 1 1 d .
Mo11 Mo 0.754918(11) 0.857119(11) 0.52469(4) 0.02044(8) Uani 1 1 d .
Mo12 Mo 0.683154(11) 0.849880(11) 0.49120(4) 0.02161(8) Uani 1 1 d .
S1 S 0.61034(3) 0.93080(3) 0.30063(11) 0.0245(2) Uani 1 1 d .
S2 S 0.60150(3) 0.92891(3) 0.62442(11) 0.0241(2) Uani 1 1 d .
S3 S 0.62186(4) 1.08152(3) 0.31422(12) 0.0270(3) Uani 1 1 d .
S4 S 0.61396(4) 1.08127(4) 0.63175(12) 0.0290(3) Uani 1 1 d .
S5 S 0.74325(3) 1.13680(4) 0.35309(12) 0.0246(2) Uani 1 1 d .
S6 S 0.73454(4) 1.13523(4) 0.67193(12) 0.0265(3) Uani 1 1 d .
S7 S 0.87363(3) 1.05230(3) 0.38902(11) 0.0232(2) Uani 1 1 d .
S8 S 0.86564(3) 1.05241(3) 0.71215(11) 0.0234(2) Uani 1 1 d .
S9 S 0.85896(3) 0.91914(3) 0.40037(12) 0.0237(2) Uani 1 1 d .
S10 S 0.84809(3) 0.92581(3) 0.71601(11) 0.0243(2) Uani 1 1 d .
S11 S 0.72461(3) 0.86346(4) 0.35141(12) 0.0264(3) Uani 1 1 d .
S12 S 0.71201(3) 0.86055(4) 0.66683(12) 0.0256(2) Uani 1 1 d .
O1 O 0.57240(10) 0.87295(11) 0.4463(4) 0.0303(8) Uani 1 1 d .
O2 O 0.55034(10) 0.96312(11) 0.4500(4) 0.0309(8) Uani 1 1 d .
O3 O 0.55261(11) 1.06216(11) 0.4556(4) 0.0329(9) Uani 1 1 d .
O4 O 0.59291(10) 1.14372(10) 0.4675(4) 0.0294(8) Uani 1 1 d .
O5 O 0.70941(10) 1.19624(10) 0.5062(4) 0.0280(8) Uani 1 1 d .
O6 O 0.79654(11) 1.16966(11) 0.5298(4) 0.0324(9) Uani 1 1 d .
O7 O 0.87407(10) 1.11759(10) 0.5513(4) 0.0281(8) Uani 1 1 d .
O8 O 0.93550(10) 1.04378(11) 0.5662(4) 0.0302(8) Uani 1 1 d .
O9 O 0.92055(10) 0.91568(11) 0.5821(4) 0.0311(9) Uani 1 1 d .
O10 O 0.85474(11) 0.85420(10) 0.5745(4) 0.0320(9) Uani 1 1 d .
O11 O 0.76843(11) 0.81561(10) 0.5265(4) 0.0312(8) Uani 1 1 d .
O12 O 0.68068(11) 0.80641(10) 0.4865(4) 0.0303(8) Uani 1 1 d .
O13 O 0.64451(9) 0.86090(9) 0.3650(3) 0.0226(7) Uani 1 1 d .
O14 O 0.63549(9) 0.85811(10) 0.5785(3) 0.0239(7) Uani 1 1 d .
O15 O 0.66885(9) 0.91181(10) 0.4891(3) 0.0237(7) Uani 1 1 d .
O16 O 0.60297(12) 1.00872(10) 0.3598(3) 0.0293(8) Uani 1 1 d .
O17 O 0.60028(10) 1.00792(10) 0.5677(3) 0.0251(7) Uani 1 1 d .
O18 O 0.65777(10) 0.96865(10) 0.4796(4) 0.0272(8) Uani 1 1 d .
O19 O 0.66525(10) 1.14543(10) 0.3828(3) 0.0256(7) Uani 1 1 d .
O20 O 0.65835(9) 1.14737(10) 0.5925(3) 0.0243(7) Uani 1 1 d .
O21 O 0.68555(13) 1.08983(11) 0.4976(4) 0.0354(9) Uani 1 1 d .
O22 O 0.75222(18) 1.07081(18) 0.5067(7) 0.0716(19) Uani 1 1 d .
O23 O 0.81216(10) 1.10356(10) 0.4245(3) 0.0238(7) Uani 1 1 d .
O24 O 0.80527(9) 1.10098(10) 0.6359(3) 0.0233(7) Uani 1 1 d .
O25 O 0.80792(10) 1.03644(10) 0.5317(4) 0.0263(8) Uani 1 1 d .
O26 O 0.90522(9) 0.98118(9) 0.4586(3) 0.0226(7) Uani 1 1 d .
O27 O 0.90176(9) 0.98323(9) 0.6692(3) 0.0220(7) Uani 1 1 d .
O28 O 0.84386(9) 0.99139(9) 0.5459(3) 0.0212(7) Uani 1 1 d .
O29 O 0.79341(10) 0.88387(10) 0.4381(3) 0.0266(8) Uani 1 1 d .
O30 O 0.78591(10) 0.88382(11) 0.6414(3) 0.0274(8) Uani 1 1 d .
C1 C 0.67841(13) 0.94338(14) 0.4916(4) 0.0218(9) Uani 1 1 d .
C2 C 0.71629(13) 0.95230(14) 0.5081(5) 0.0237(10) Uani 1 1 d .
C3 C 0.73636(13) 0.95754(15) 0.4078(5) 0.0258(10) Uani 1 1 d .
H3 H 0.7273 0.9509 0.3334 0.031 Uiso 1 1 calc R
C4 C 0.76943(13) 0.97232(13) 0.4134(5) 0.0228(9) Uani 1 1 d .
C5 C 0.78219(12) 0.98148(13) 0.5249(5) 0.0208(9) Uani 1 1 d .
C6 C 0.76304(13) 0.97387(14) 0.6268(5) 0.0251(10) Uani 1 1 d .
H6 H 0.7729 0.9786 0.7018 0.030 Uiso 1 1 calc R
C7 C 0.72966(13) 0.95946(14) 0.6204(5) 0.0234(9) Uani 1 1 d .
C8 C 0.81406(12) 1.00397(14) 0.5355(4) 0.0210(9) Uani 1 1 d .
C9 C 0.78957(15) 0.98043(18) 0.3033(5) 0.0330(12) Uani 1 1 d .
H9A H 0.8028 0.9599 0.2791 0.049 Uiso 1 1 calc R
H9B H 0.8056 0.9997 0.3187 0.049 Uiso 1 1 calc R
H9C H 0.7734 0.9870 0.2404 0.049 Uiso 1 1 calc R
C10 C 0.70903(16) 0.95303(18) 0.7310(5) 0.0341(13) Uani 1 1 d .
H10A H 0.6844 0.9503 0.7109 0.051 Uiso 1 1 calc R
H10B H 0.7119 0.9728 0.7847 0.051 Uiso 1 1 calc R
H10C H 0.7174 0.9318 0.7692 0.051 Uiso 1 1 calc R
N1 N 0.7500 0.7500 0.2500 0.0285(19) Uani 1 4 d S
C11 C 0.7194(3) 0.7554(4) 0.3260(9) 0.080(3) Uani 1 1 d .
H11A H 0.7143 0.7338 0.3688 0.119 Uiso 1 1 calc R
H11B H 0.6994 0.7618 0.2774 0.119 Uiso 1 1 calc R
H11C H 0.7243 0.7740 0.3825 0.119 Uiso 1 1 calc R
N2 N 0.7500 0.7500 0.7500 0.0226(16) Uani 1 4 d S
C12 C 0.71897(15) 0.75816(16) 0.6748(5) 0.0294(11) Uani 1 1 d .
H12A H 0.6990 0.7634 0.7253 0.044 Uiso 1 1 calc R
H12B H 0.7136 0.7381 0.6248 0.044 Uiso 1 1 calc R
H12C H 0.7241 0.7783 0.6251 0.044 Uiso 1 1 calc R
N3 N 0.7500 0.2500 0.2631(6) 0.0256(12) Uani 1 2 d S
C13 C 0.77568(16) 0.23095(17) 0.3383(6) 0.0346(12) Uani 1 1 d .
H13A H 0.7927 0.2192 0.2878 0.052 Uiso 1 1 calc R
H13B H 0.7635 0.2137 0.3863 0.052 Uiso 1 1 calc R
H13C H 0.7877 0.2475 0.3898 0.052 Uiso 1 1 calc R
C14 C 0.76905(19) 0.27543(18) 0.1873(6) 0.0400(14) Uani 1 1 d .
H14A H 0.7856 0.2630 0.1370 0.060 Uiso 1 1 calc R
H14B H 0.7817 0.2919 0.2373 0.060 Uiso 1 1 calc R
H14C H 0.7524 0.2881 0.1380 0.060 Uiso 1 1 calc R
N4 N 0.48847(13) 0.99387(12) 0.2270(4) 0.0280(9) Uani 1 1 d .
C15 C 0.5209(2) 0.98283(18) 0.1687(7) 0.0446(17) Uani 1 1 d .
H15A H 0.5320 1.0030 0.1317 0.067 Uiso 1 1 calc R
H15B H 0.5155 0.9654 0.1084 0.067 Uiso 1 1 calc R
H15C H 0.5367 0.9727 0.2272 0.067 Uiso 1 1 calc R
C16 C 0.4971(2) 1.02052(19) 0.3167(6) 0.0470(18) Uani 1 1 d .
H16A H 0.5125 1.0104 0.3761 0.070 Uiso 1 1 calc R
H16B H 0.4756 1.0286 0.3545 0.070 Uiso 1 1 calc R
H16C H 0.5087 1.0402 0.2786 0.070 Uiso 1 1 calc R
C17 C 0.4635(2) 1.0097(2) 0.1423(7) 0.0513(19) Uani 1 1 d .
H17A H 0.4746 1.0294 0.1023 0.077 Uiso 1 1 calc R
H17B H 0.4429 1.0179 0.1849 0.077 Uiso 1 1 calc R
H17C H 0.4566 0.9923 0.0838 0.077 Uiso 1 1 calc R
C18 C 0.4722(2) 0.96278(19) 0.2834(7) 0.0480(18) Uani 1 1 d .
H18A H 0.4681 0.9449 0.2236 0.072 Uiso 1 1 calc R
H18B H 0.4500 0.9695 0.3193 0.072 Uiso 1 1 calc R
H18C H 0.4878 0.9536 0.3443 0.072 Uiso 1 1 calc R
O1W O 0.79667(11) 0.88801(13) 0.2023(4) 0.0376(10) Uani 1 1 d .
O2W O 0.88983(13) 0.98292(12) 0.2261(4) 0.0379(10) Uani 1 1 d .
O3W O 0.67069(12) 0.88239(13) 0.1518(4) 0.0395(10) Uani 1 1 d .
O4W O 0.88977(15) 0.98948(13) 0.9032(4) 0.0449(12) Uani 1 1 d .
O5W O 0.78104(13) 0.88403(14) 0.8765(4) 0.0428(11) Uani 1 1 d .
O6W O 0.63396(14) 0.00998(12) 0.7720(4) 0.0408(11) Uani 1 1 d .
O7W O 0.68088(12) 0.12106(18) 0.1663(4) 0.0555(16) Uani 1 1 d .
O8W O 0.79021(14) 0.07314(13) 0.2220(5) 0.0449(11) Uani 1 1 d .
O9W O 0.96303(15) 0.85886(14) 0.5433(5) 0.0510(13) Uani 1 1 d .
O10W O 0.53168(13) 0.15802(16) 0.6135(5) 0.0506(13) Uani 1 1 d .
O11W O 0.94788(16) 0.80040(15) 0.4051(6) 0.0575(15) Uani 1 1 d .
O12W O 0.65897(15) 0.14281(19) 0.8231(5) 0.0620(17) Uani 1 1 d .
O13W O 0.68064(18) 0.00210(17) 0.2505(6) 0.0628(16) Uani 1 1 d .
O14W O 0.78598(14) 0.12451(17) 0.0534(6) 0.0570(15) Uani 1 1 d .
O15W O 0.72137(17) 0.14987(19) 0.9913(6) 0.0665(17) Uani 1 1 d .
O16W O 0.61500(19) 0.05641(17) 0.9433(6) 0.0669(18) Uani 1 1 d .
O17W O 0.77139(19) 0.9409(2) 0.0244(6) 0.078(2) Uani 1 1 d .
O18W O 0.6093(2) 0.00755(17) 0.1259(5) 0.082(2) Uani 1 1 d .
O19W O 0.7143(4) 0.0743(4) 0.8855(12) 0.066(2) Uani 0.50 1 d P
O20W O 0.69509(19) 0.0440(2) 0.6798(9) 0.111(4) Uani 1 1 d .
O21W O 0.4992(3) 0.1894(2) 0.4224(8) 0.102(3) Uani 1 1 d .
O22W O 0.7361(4) 0.0475(3) 0.3759(14) 0.071(4) Uani 0.50 1 d P
O23W O 0.7220(3) 0.8503(4) -0.0099(13) 0.056(3) Uani 0.50 1 d P
O24W O 0.6797(3) 0.0828(3) 0.9112(12) 0.062(3) Uani 0.50 1 d P
O25W O 0.7371(4) 0.8565(4) 0.0531(16) 0.074(4) Uani 0.50 1 d P
O26W O 0.6793(4) 0.0562(4) 0.0809(14) 0.080(4) Uani 0.50 1 d P
O27W O 0.78964(19) 0.0791(3) 0.8545(6) 0.098(3) Uani 1 1 d .
O28W O 0.7141(4) 0.0593(4) 0.2916(13) 0.066(2) Uani 0.50 1 d P

loop_
_atom_site_aniso_label
_atom_site_aniso_U_11
_atom_site_aniso_U_22
_atom_site_aniso_U_33
_atom_site_aniso_U_23
_atom_site_aniso_U_13
_atom_site_aniso_U_12
Mo1 0.01593(17) 0.02125(19) 0.0242(2) 0.00255(15) -0.00107(14) -0.00135(14)
Mo2 0.02107(19) 0.02052(18) 0.02088(19) 0.00193(15) -0.00084(15) -0.00046(14)
Mo3 0.0278(2) 0.02101(19) 0.02120(19) 0.00111(15) 0.00066(16) -0.00426(16)
Mo4 0.02229(19) 0.02010(19) 0.0238(2) 0.00029(15) 0.00131(15) -0.00213(15)
Mo5 0.01894(18) 0.01814(18) 0.0243(2) -0.00029(15) 0.00146(15) 0.00117(14)
Mo6 0.0213(2) 0.0323(2) 0.0222(2) -0.00097(17) 0.00114(16) 0.00990(17)
Mo7 0.01848(17) 0.01705(17) 0.02054(18) -0.00134(14) -0.00038(14) 0.00069(13)
Mo8 0.01725(17) 0.01810(18) 0.02355(19) -0.00072(15) -0.00131(14) -0.00012(14)
Mo9 0.01798(18) 0.01882(18) 0.0245(2) -0.00054(15) -0.00162(15) -0.00076(14)
Mo10 0.01949(18) 0.01811(18) 0.02323(19) 0.00000(15) -0.00139(15) -0.00080(14)
Mo11 0.01807(18) 0.01983(18) 0.02343(19) 0.00083(15) -0.00073(15) -0.00032(14)
Mo12 0.01779(18) 0.02233(19) 0.0247(2) 0.00148(15) -0.00053(15) -0.00002(14)
S1 0.0272(6) 0.0243(6) 0.0219(6) 0.0005(4) -0.0017(5) 0.0005(5)
S2 0.0233(6) 0.0271(6) 0.0220(6) 0.0046(5) 0.0020(4) 0.0015(5)
S3 0.0349(7) 0.0240(6) 0.0219(6) 0.0021(5) 0.0018(5) -0.0047(5)
S4 0.0385(7) 0.0271(6) 0.0214(6) -0.0003(5) 0.0022(5) -0.0094(5)
S5 0.0218(5) 0.0288(6) 0.0231(6) 0.0003(5) 0.0014(4) 0.0029(5)
S6 0.0259(6) 0.0318(6) 0.0220(6) -0.0008(5) 0.0021(5) 0.0075(5)
S7 0.0256(6) 0.0234(6) 0.0206(5) -0.0007(4) 0.0021(4) 0.0036(4)
S8 0.0280(6) 0.0209(5) 0.0214(5) -0.0025(4) -0.0030(5) 0.0022(4)
S9 0.0240(6) 0.0238(6) 0.0233(6) -0.0029(4) 0.0020(4) -0.0047(4)
S10 0.0260(6) 0.0246(6) 0.0222(6) -0.0001(4) -0.0021(5) -0.0036(5)
S11 0.0194(5) 0.0369(7) 0.0229(6) 0.0001(5) 0.0000(4) -0.0016(5)
S12 0.0211(6) 0.0321(6) 0.0235(6) 0.0019(5) -0.0002(4) 0.0005(5)
O1 0.0205(17) 0.031(2) 0.040(2) 0.0031(17) -0.0036(16) -0.0061(15)
O2 0.0235(18) 0.034(2) 0.036(2) 0.0026(17) -0.0021(16) 0.0056(15)
O3 0.030(2) 0.034(2) 0.034(2) 0.0016(17) -0.0011(17) -0.0061(17)
O4 0.0255(18) 0.0270(19) 0.036(2) -0.0016(16) 0.0000(16) 0.0001(15)
O5 0.0254(18) 0.0215(17) 0.037(2) -0.0014(15) 0.0005(16) -0.0004(14)
O6 0.0269(19) 0.036(2) 0.034(2) -0.0047(17) 0.0000(16) 0.0069(16)
O7 0.0282(19) 0.0221(17) 0.034(2) 0.0008(15) -0.0016(16) 0.0009(14)
O8 0.0227(18) 0.0273(19) 0.041(2) 0.0008(17) -0.0025(16) -0.0047(15)
O9 0.0247(18) 0.0278(19) 0.041(2) 0.0000(17) -0.0062(17) 0.0035(15)
O10 0.032(2) 0.0218(18) 0.042(2) 0.0016(16) -0.0008(18) 0.0044(15)
O11 0.029(2) 0.0246(19) 0.040(2) 0.0018(16) 0.0016(17) 0.0026(15)
O12 0.0274(19) 0.0241(18) 0.039(2) 0.0003(16) -0.0001(17) 0.0004(15)
O13 0.0181(16) 0.0232(17) 0.0266(18) -0.0008(14) -0.0039(13) -0.0007(13)
O14 0.0179(16) 0.0244(17) 0.0294(19) 0.0051(14) 0.0013(14) 0.0012(13)
O15 0.0177(16) 0.0261(18) 0.0271(18) 0.0040(14) -0.0018(13) -0.0030(13)
O16 0.046(2) 0.0197(17) 0.0221(18) 0.0015(14) 0.0002(16) -0.0038(16)
O17 0.034(2) 0.0213(17) 0.0203(17) 0.0017(13) -0.0019(14) 0.0001(14)
O18 0.0194(17) 0.0291(19) 0.033(2) -0.0005(16) -0.0016(15) -0.0004(14)
O19 0.0231(17) 0.0253(18) 0.0284(19) 0.0033(15) -0.0017(14) -0.0017(14)
O20 0.0221(17) 0.0229(17) 0.0280(18) -0.0050(14) 0.0039(14) -0.0015(13)
O21 0.051(3) 0.0240(19) 0.031(2) -0.0001(16) 0.0072(19) -0.0001(18)
O22 0.059(4) 0.064(4) 0.092(5) -0.009(4) -0.001(4) -0.001(3)
O23 0.0253(17) 0.0266(18) 0.0194(16) -0.0026(14) -0.0029(13) 0.0078(14)
O24 0.0209(16) 0.0247(17) 0.0243(17) 0.0002(14) 0.0009(13) 0.0044(13)
O25 0.0229(17) 0.0201(17) 0.036(2) -0.0035(15) -0.0011(15) 0.0001(13)
O26 0.0198(16) 0.0200(16) 0.0280(18) 0.0003(14) 0.0029(14) -0.0001(13)
O27 0.0216(16) 0.0179(15) 0.0266(18) -0.0004(13) -0.0054(14) 0.0008(13)
O28 0.0178(15) 0.0227(16) 0.0231(17) -0.0024(13) -0.0028(13) 0.0019(13)
O29 0.0231(17) 0.0310(19) 0.0257(18) 0.0045(15) -0.0009(14) -0.0074(15)
O30 0.0215(17) 0.035(2) 0.0254(18) -0.0028(15) -0.0008(14) -0.0058(15)
C1 0.020(2) 0.027(2) 0.019(2) 0.0003(18) -0.0001(17) -0.0025(18)
C2 0.018(2) 0.025(2) 0.029(2) 0.0012(19) -0.0014(18) -0.0046(17)
C3 0.019(2) 0.033(3) 0.026(2) -0.003(2) -0.0005(18) -0.0020(19)
C4 0.019(2) 0.024(2) 0.025(2) -0.0020(18) 0.0008(18) -0.0031(17)
C5 0.018(2) 0.020(2) 0.025(2) -0.0021(17) -0.0011(17) 0.0011(16)
C6 0.020(2) 0.028(2) 0.027(2) 0.000(2) -0.0024(19) -0.0017(18)
C7 0.019(2) 0.029(2) 0.023(2) 0.0021(19) 0.0009(18) -0.0013(18)
C8 0.017(2) 0.027(2) 0.019(2) -0.0035(18) 0.0019(16) -0.0040(17)
C9 0.025(3) 0.046(3) 0.028(3) 0.000(2) 0.005(2) -0.006(2)
C10 0.029(3) 0.045(3) 0.029(3) 0.000(2) 0.008(2) -0.007(2)
N1 0.030(3) 0.030(3) 0.025(4) 0.000 0.000 0.000
C11 0.056(5) 0.121(10) 0.063(6) -0.002(6) 0.023(5) 0.004(6)
N2 0.023(2) 0.023(2) 0.022(4) 0.000 0.000 0.000
C12 0.026(2) 0.033(3) 0.029(3) 0.001(2) -0.004(2) 0.002(2)
N3 0.024(3) 0.029(3) 0.024(3) 0.000 0.000 -0.003(2)
C13 0.030(3) 0.037(3) 0.037(3) 0.003(2) -0.006(2) 0.003(2)
C14 0.046(4) 0.036(3) 0.039(3) 0.004(3) 0.011(3) -0.006(3)
N4 0.036(2) 0.022(2) 0.026(2) 0.0015(17) 0.0016(19) -0.0006(18)
C15 0.051(4) 0.034(3) 0.049(4) -0.006(3) 0.023(3) -0.006(3)
C16 0.068(5) 0.038(3) 0.035(3) -0.012(3) -0.008(3) 0.017(3)
C17 0.070(5) 0.038(4) 0.046(4) 0.007(3) -0.027(4) 0.000(3)
C18 0.045(4) 0.040(4) 0.059(5) 0.022(3) 0.014(3) -0.001(3)
O1W 0.027(2) 0.052(3) 0.034(2) -0.005(2) 0.0027(17) 0.0024(19)
O2W 0.052(3) 0.032(2) 0.030(2) -0.0064(17) 0.0012(19) -0.0009(19)
O3W 0.038(2) 0.048(3) 0.032(2) -0.001(2) -0.0078(19) 0.000(2)
O4W 0.065(3) 0.038(2) 0.032(2) 0.0034(19) 0.004(2) 0.002(2)
O5W 0.043(3) 0.057(3) 0.028(2) -0.001(2) -0.0024(19) 0.016(2)
O6W 0.054(3) 0.036(2) 0.032(2) -0.0011(18) -0.004(2) 0.005(2)
O7W 0.026(2) 0.110(5) 0.030(2) -0.003(3) -0.0017(18) -0.011(3)
O8W 0.054(3) 0.039(3) 0.041(3) -0.005(2) -0.003(2) 0.007(2)
O9W 0.057(3) 0.048(3) 0.048(3) -0.008(2) -0.012(3) 0.017(2)
O10W 0.032(2) 0.077(4) 0.043(3) -0.004(3) 0.004(2) -0.006(2)
O11W 0.061(4) 0.051(3) 0.061(4) -0.012(3) 0.002(3) 0.004(3)
O12W 0.051(3) 0.103(5) 0.033(3) -0.016(3) 0.011(2) -0.001(3)
O13W 0.071(4) 0.058(4) 0.060(4) 0.008(3) 0.005(3) 0.015(3)
O14W 0.039(3) 0.068(4) 0.065(4) 0.017(3) 0.004(3) -0.011(3)
O15W 0.055(4) 0.085(5) 0.059(4) 0.016(3) -0.003(3) 0.000(3)
O16W 0.082(5) 0.057(4) 0.061(4) -0.019(3) 0.006(3) 0.024(3)
O17W 0.071(4) 0.098(6) 0.065(4) -0.037(4) -0.013(3) 0.018(4)
O18W 0.165(8) 0.052(4) 0.031(3) 0.002(3) 0.008(4) 0.009(4)
O19W 0.069(6) 0.064(6) 0.066(6) 0.002(5) -0.005(5) -0.008(5)
O20W 0.062(4) 0.117(7) 0.153(8) 0.093(6) 0.045(5) 0.038(4)
O21W 0.156(9) 0.066(5) 0.083(6) 0.002(4) -0.049(6) -0.009(5)
O22W 0.068(8) 0.045(6) 0.101(11) -0.006(7) 0.032(8) 0.003(6)
O23W 0.049(7) 0.058(7) 0.062(8) -0.007(6) -0.002(6) 0.005(6)
O24W 0.064(8) 0.059(7) 0.063(8) -0.016(6) 0.001(6) 0.017(6)
O25W 0.071(10) 0.065(9) 0.086(11) 0.006(8) 0.020(8) 0.013(7)
O26W 0.089(11) 0.078(10) 0.072(9) -0.004(8) 0.024(8) -0.002(8)
O27W 0.063(4) 0.195(9) 0.037(3) 0.028(4) 0.011(3) 0.049(5)
O28W 0.069(6) 0.064(6) 0.066(6) 0.002(5) -0.005(5) -0.008(5)

loop_
_atom_type_symbol
_atom_type_description
_atom_type_scat_dispersion_real
_atom_type_scat_dispersion_imag
_atom_type_scat_source
C C 0.0033 0.0016 'International Tables Vol C Tables 4.2.6.8 and 6.1.1.4'
H H 0.0000 0.0000 'International Tables Vol C Tables 4.2.6.8 and 6.1.1.4'
N N 0.0061 0.0033 'International Tables Vol C Tables 4.2.6.8 and 6.1.1.4'
O O 0.0106 0.0060 'International Tables Vol C Tables 4.2.6.8 and 6.1.1.4'
S S 0.1246 0.1234 'International Tables Vol C Tables 4.2.6.8 and 6.1.1.4'
Mo Mo -1.6832 0.6857 'International Tables Vol C Tables 4.2.6.8 and 6.1.1.4'

loop_
_geom_angle_atom_site_label_1
_geom_angle_atom_site_label_2
_geom_angle_atom_site_label_3
_geom_angle
_geom_angle_site_symmetry_1
_geom_angle_site_symmetry_3
O1 Mo1 O13 101.51(18) . .
O1 Mo1 O14 98.67(17) . .
O13 Mo1 O14 70.48(14) . .
O1 Mo1 S2 102.98(16) . .
O13 Mo1 S2 148.90(10) . .
O14 Mo1 S2 87.08(11) . .
O1 Mo1 S1 101.67(15) . .
O13 Mo1 S1 87.82(11) . .
O14 Mo1 S1 152.80(11) . .
S2 Mo1 S1 105.54(5) . .
O1 Mo1 O15 168.86(17) . .
O13 Mo1 O15 70.39(14) . .
O14 Mo1 O15 71.67(13) . .
S2 Mo1 O15 82.46(10) . .
S1 Mo1 O15 85.96(10) . .
O1 Mo1 Mo2 104.83(14) . .
O13 Mo1 Mo2 136.09(10) . .
O14 Mo1 Mo2 137.07(11) . .
S2 Mo1 Mo2 53.07(3) . .
S1 Mo1 Mo2 52.92(3) . .
O15 Mo1 Mo2 86.23(9) . .
O2 Mo2 O17 100.52(19) . .
O2 Mo2 O16 98.63(19) . .
O17 Mo2 O16 69.00(15) . .
O2 Mo2 S1 101.55(15) . .
O17 Mo2 S1 150.71(12) . .
O16 Mo2 S1 88.79(12) . .
O2 Mo2 S2 99.65(15) . .
O17 Mo2 S2 89.51(11) . .
O16 Mo2 S2 153.97(12) . .
S1 Mo2 S2 105.44(5) . .
O2 Mo2 O18 177.60(18) . .
O17 Mo2 O18 77.18(15) . .
O16 Mo2 O18 79.96(16) . .
S1 Mo2 O18 80.40(10) . .
S2 Mo2 O18 81.08(10) . .
O2 Mo2 Mo1 101.86(15) . .
O17 Mo2 Mo1 138.79(10) . .
O16 Mo2 Mo1 139.39(12) . .
S1 Mo2 Mo1 53.00(3) . .
S2 Mo2 Mo1 52.89(4) . .
O18 Mo2 Mo1 80.41(9) . .
O3 Mo3 O17 108.39(19) . .
O3 Mo3 O16 106.7(2) . .
O17 Mo3 O16 69.54(15) . .
O3 Mo3 S3 105.85(15) . .
O17 Mo3 S3 141.59(12) . .
O16 Mo3 S3 84.43(11) . .
O3 Mo3 S4 104.05(16) . .
O17 Mo3 S4 84.76(11) . .
O16 Mo3 S4 144.73(13) . .
S3 Mo3 S4 103.38(5) . .
O3 Mo3 Mo4 103.27(15) . .
O17 Mo3 Mo4 131.82(11) . .
O16 Mo3 Mo4 133.00(12) . .
S3 Mo3 Mo4 52.69(4) . .
S4 Mo3 Mo4 52.44(4) . .
O4 Mo4 O19 102.39(18) . .
O4 Mo4 O20 99.11(17) . .
O19 Mo4 O20 69.78(15) . .
O4 Mo4 S4 102.88(15) . .
O19 Mo4 S4 149.09(11) . .
O20 Mo4 S4 88.86(11) . .
O4 Mo4 S3 103.40(15) . .
O19 Mo4 S3 88.34(12) . .
O20 Mo4 S3 151.50(11) . .
S4 Mo4 S3 102.76(5) . .
O4 Mo4 O21 168.73(17) . .
O19 Mo4 O21 69.62(15) . .
O20 Mo4 O21 70.92(14) . .
S4 Mo4 O21 82.62(11) . .
S3 Mo4 O21 84.69(11) . .
O4 Mo4 Mo3 100.17(14) . .
O19 Mo4 Mo3 137.99(11) . .
O20 Mo4 Mo3 139.79(11) . .
S4 Mo4 Mo3 52.53(4) . .
S3 Mo4 Mo3 51.96(3) . .
O21 Mo4 Mo3 90.99(10) . .
O5 Mo5 O19 102.28(18) . .
O5 Mo5 O20 99.29(17) . .
O19 Mo5 O20 69.96(15) . .
O5 Mo5 S5 103.05(15) . .
O19 Mo5 S5 87.17(12) . .
O20 Mo5 S5 150.94(11) . .
O5 Mo5 S6 103.20(15) . .
O19 Mo5 S6 149.28(11) . .
O20 Mo5 S6 89.18(12) . .
S5 Mo5 S6 103.40(5) . .
O5 Mo5 Mo6 102.02(14) . .
O19 Mo5 Mo6 136.41(11) . .
O20 Mo5 Mo6 139.29(11) . .
S5 Mo5 Mo6 52.25(4) . .
S6 Mo5 Mo6 52.37(3) . .
O6 Mo6 O24 101.89(18) . .
O6 Mo6 O23 98.68(18) . .
O24 Mo6 O23 71.25(14) . .
O6 Mo6 S5 102.01(15) . .
O24 Mo6 S5 150.20(11) . .
O23 Mo6 S5 87.76(11) . .
O6 Mo6 S6 103.44(15) . .
O24 Mo6 S6 88.02(11) . .
O23 Mo6 S6 152.38(11) . .
S5 Mo6 S6 103.40(5) . .
O6 Mo6 O22 172.7(2) . .
O24 Mo6 O22 74.1(2) . .
O23 Mo6 O22 74.4(2) . .
S5 Mo6 O22 80.14(19) . .
S6 Mo6 O22 82.62(18) . .
O6 Mo6 Mo5 101.35(14) . .
O24 Mo6 Mo5 137.74(10) . .
O23 Mo6 Mo5 138.12(10) . .
S5 Mo6 Mo5 52.28(3) . .
S6 Mo6 Mo5 52.34(4) . .
O22 Mo6 Mo5 85.48(16) . .
O7 Mo7 O24 99.16(17) . .
O7 Mo7 O23 95.34(17) . .
O24 Mo7 O23 70.19(14) . .
O7 Mo7 S8 101.19(14) . .
O24 Mo7 S8 89.77(11) . .
O23 Mo7 S8 155.88(11) . .
O7 Mo7 S7 100.57(15) . .
O24 Mo7 S7 152.21(11) . .
O23 Mo7 S7 88.61(10) . .
S8 Mo7 S7 105.29(5) . .
O7 Mo7 O25 174.17(16) . .
O24 Mo7 O25 76.63(14) . .
O23 Mo7 O25 79.49(15) . .
S8 Mo7 O25 82.97(11) . .
S7 Mo7 O25 82.10(10) . .
O7 Mo7 Mo8 103.90(13) . .
O24 Mo7 Mo8 138.81(10) . .
O23 Mo7 Mo8 139.12(10) . .
S8 Mo7 Mo8 52.68(3) . .
S7 Mo7 Mo8 52.85(3) . .
O25 Mo7 Mo8 81.86(9) . .
O8 Mo8 O27 100.07(17) . .
O8 Mo8 O26 100.93(18) . .
O27 Mo8 O26 69.71(14) . .
O8 Mo8 S8 103.59(15) . .
O27 Mo8 S8 87.20(11) . .
O26 Mo8 S8 148.82(11) . .
O8 Mo8 S7 101.26(15) . .
O27 Mo8 S7 152.04(10) . .
O26 Mo8 S7 88.60(11) . .
S8 Mo8 S7 105.01(5) . .
O8 Mo8 O28 169.60(16) . .
O27 Mo8 O28 72.21(13) . .
O26 Mo8 O28 70.10(13) . .
S8 Mo8 O28 83.31(9) . .
S7 Mo8 O28 84.14(9) . .
O8 Mo8 Mo7 106.50(14) . .
O27 Mo8 Mo7 135.55(10) . .
O26 Mo8 Mo7 135.79(10) . .
S8 Mo8 Mo7 52.51(3) . .
S7 Mo8 Mo7 52.74(3) . .
O28 Mo8 Mo7 83.86(8) . .
O9 Mo9 O27 99.45(17) . .
O9 Mo9 O26 102.58(18) . .
O27 Mo9 O26 70.54(15) . .
O9 Mo9 S9 102.67(15) . .
O27 Mo9 S9 151.87(11) . .
O26 Mo9 S9 87.75(11) . .
O9 Mo9 S10 104.84(16) . .
O27 Mo9 S10 88.35(11) . .
O26 Mo9 S10 147.72(11) . .
S9 Mo9 S10 102.39(5) . .
O9 Mo9 O28 167.38(16) . .
O27 Mo9 O28 69.91(13) . .
O26 Mo9 O28 67.96(13) . .
S9 Mo9 O28 85.71(9) . .
S10 Mo9 O28 82.16(9) . .
O9 Mo9 Mo10 99.80(14) . .
O27 Mo9 Mo10 139.50(11) . .
O26 Mo9 Mo10 137.65(11) . .
S9 Mo9 Mo10 52.26(3) . .
S10 Mo9 Mo10 52.30(3) . .
O28 Mo9 Mo10 92.78(8) . .
O10 Mo10 O29 108.54(19) . .
O10 Mo10 O30 104.79(19) . .
O29 Mo10 O30 68.73(15) . .
O10 Mo10 S9 105.30(16) . .
O29 Mo10 S9 83.19(11) . .
O30 Mo10 S9 143.97(12) . .
O10 Mo10 S10 105.59(16) . .
O29 Mo10 S10 141.97(12) . .
O30 Mo10 S10 86.86(11) . .
S9 Mo10 S10 103.58(5) . .
O10 Mo10 Mo9 102.73(15) . .
O29 Mo10 Mo9 131.41(11) . .
O30 Mo10 Mo9 136.22(11) . .
S9 Mo10 Mo9 52.77(3) . .
S10 Mo10 Mo9 53.03(4) . .
O11 Mo11 O29 105.03(19) . .
O11 Mo11 O30 106.69(19) . .
O29 Mo11 O30 68.91(16) . .
O11 Mo11 S11 105.57(16) . .
O29 Mo11 S11 84.44(11) . .
O30 Mo11 S11 142.36(12) . .
O11 Mo11 S12 105.46(15) . .
O29 Mo11 S12 145.10(12) . .
O30 Mo11 S12 86.33(11) . .
S11 Mo11 S12 103.22(5) . .
O11 Mo11 Mo12 102.26(15) . .
O29 Mo11 Mo12 134.08(11) . .
O30 Mo11 Mo12 135.11(11) . .
S11 Mo11 Mo12 52.74(3) . .
S12 Mo11 Mo12 52.88(4) . .
O12 Mo12 O13 97.99(18) . .
O12 Mo12 O14 96.63(18) . .
O13 Mo12 O14 71.08(15) . .
O12 Mo12 S11 104.05(15) . .
O13 Mo12 S11 88.54(11) . .
O14 Mo12 S11 152.82(11) . .
O12 Mo12 S12 103.38(16) . .
O13 Mo12 S12 152.45(11) . .
O14 Mo12 S12 89.18(11) . .
S11 Mo12 S12 102.72(5) . .
O12 Mo12 O15 163.57(16) . .
O13 Mo12 O15 68.82(13) . .
O14 Mo12 O15 70.28(13) . .
S11 Mo12 O15 85.90(10) . .
S12 Mo12 O15 86.76(10) . .
O12 Mo12 Mo11 99.18(14) . .
O13 Mo12 Mo11 140.13(10) . .
O14 Mo12 Mo11 141.14(11) . .
S11 Mo12 Mo11 52.42(4) . .
S12 Mo12 Mo11 52.68(3) . .
O15 Mo12 Mo11 97.25(8) . .
Mo2 S1 Mo1 74.08(4) . .
Mo1 S2 Mo2 74.04(4) . .
Mo3 S3 Mo4 75.35(4) . .
Mo4 S4 Mo3 75.03(4) . .
Mo6 S5 Mo5 75.47(4) . .
Mo5 S6 Mo6 75.29(4) . .
Mo7 S7 Mo8 74.42(4) . .
Mo7 S8 Mo8 74.81(4) . .
Mo10 S9 Mo9 74.98(4) . .
Mo10 S10 Mo9 74.67(4) . .
Mo11 S11 Mo12 74.84(4) . .
Mo11 S12 Mo12 74.44(4) . .
Mo12 O13 Mo1 101.50(16) . .
Mo12 O14 Mo1 101.09(16) . .
C1 O15 Mo1 124.0(3) . .
C1 O15 Mo12 150.1(3) . .
Mo1 O15 Mo12 85.81(12) . .
Mo3 O16 Mo2 108.53(18) . .
Mo3 O17 Mo2 108.76(17) . .
C1 O18 Mo2 125.6(3) . .
Mo4 O19 Mo5 104.50(17) . .
Mo5 O20 Mo4 103.51(16) . .
Mo6 O23 Mo7 106.97(16) . .
Mo6 O24 Mo7 109.17(17) . .
C8 O25 Mo7 127.4(3) . .
Mo9 O26 Mo8 102.58(16) . .
Mo9 O27 Mo8 103.30(16) . .
C8 O28 Mo8 123.2(3) . .
C8 O28 Mo9 153.3(3) . .
Mo8 O28 Mo9 83.49(11) . .
Mo11 O29 Mo10 106.98(17) . .
Mo11 O30 Mo10 106.43(18) . .
O18 C1 O15 123.5(5) . .
O18 C1 C2 116.5(5) . .
O15 C1 C2 120.0(5) . .
C3 C2 C7 120.8(5) . .
C3 C2 C1 117.9(5) . .
C7 C2 C1 120.8(5) . .
C2 C3 C4 121.9(5) . .
C2 C3 H3 119.0 . .
C4 C3 H3 119.0 . .
C3 C4 C5 117.6(5) . .
C3 C4 C9 121.1(5) . .
C5 C4 C9 121.2(5) . .
C6 C5 C4 120.5(5) . .
C6 C5 C8 118.8(4) . .
C4 C5 C8 120.1(4) . .
C7 C6 C5 121.5(5) . .
C7 C6 H6 119.3 . .
C5 C6 H6 119.3 . .
C6 C7 C2 117.5(5) . .
C6 C7 C10 120.3(5) . .
C2 C7 C10 122.2(5) . .
O28 C8 O25 123.6(5) . .
O28 C8 C5 122.2(5) . .
O25 C8 C5 114.2(4) . .
C4 C9 H9A 109.5 . .
C4 C9 H9B 109.5 . .
H9A C9 H9B 109.5 . .
C4 C9 H9C 109.5 . .
H9A C9 H9C 109.5 . .
H9B C9 H9C 109.5 . .
C7 C10 H10A 109.5 . .
C7 C10 H10B 109.5 . .
H10A C10 H10B 109.5 . .
C7 C10 H10C 109.5 . .
H10A C10 H10C 109.5 . .
H10B C10 H10C 109.5 . .
C11 N1 C11 108.3(9) 2_665 .
C11 N1 C11 110.1(5) 2_665 7_576
C11 N1 C11 110.1(5) . 7_576
C11 N1 C11 110.1(5) 2_665 8_756
C11 N1 C11 110.1(5) . 8_756
C11 N1 C11 108.3(9) 7_576 8_756
N1 C11 H11A 109.5 . .
N1 C11 H11B 109.5 . .
H11A C11 H11B 109.5 . .
N1 C11 H11C 109.5 . .
H11A C11 H11C 109.5 . .
H11B C11 H11C 109.5 . .
C12 N2 C12 110.7(5) 2_665 .
C12 N2 C12 108.9(2) 2_665 7_577
C12 N2 C12 108.9(2) . 7_577
C12 N2 C12 108.9(2) 2_665 8_757
C12 N2 C12 108.9(2) . 8_757
C12 N2 C12 110.7(5) 7_577 8_757
N2 C12 H12A 109.5 . .
N2 C12 H12B 109.5 . .
H12A C12 H12B 109.5 . .
N2 C12 H12C 109.5 . .
H12A C12 H12C 109.5 . .
H12B C12 H12C 109.5 . .
C14 N3 C14 109.7(7) 2_655 .
C14 N3 C13 109.3(4) 2_655 .
C14 N3 C13 109.0(4) . .
C14 N3 C13 109.0(4) 2_655 2_655
C14 N3 C13 109.3(4) . 2_655
C13 N3 C13 110.5(7) . 2_655
N3 C13 H13A 109.5 . .
N3 C13 H13B 109.5 . .
H13A C13 H13B 109.5 . .
N3 C13 H13C 109.5 . .
H13A C13 H13C 109.5 . .
H13B C13 H13C 109.5 . .
N3 C14 H14A 109.5 . .
N3 C14 H14B 109.5 . .
H14A C14 H14B 109.5 . .
N3 C14 H14C 109.5 . .
H14A C14 H14C 109.5 . .
H14B C14 H14C 109.5 . .
C15 N4 C16 108.6(6) . .
C15 N4 C17 111.9(6) . .
C16 N4 C17 107.7(5) . .
C15 N4 C18 108.4(5) . .
C16 N4 C18 110.7(6) . .
C17 N4 C18 109.5(6) . .
N4 C15 H15A 109.5 . .
N4 C15 H15B 109.5 . .
H15A C15 H15B 109.5 . .
N4 C15 H15C 109.5 . .
H15A C15 H15C 109.5 . .
H15B C15 H15C 109.5 . .
N4 C16 H16A 109.5 . .
N4 C16 H16B 109.5 . .
H16A C16 H16B 109.5 . .
N4 C16 H16C 109.5 . .
H16A C16 H16C 109.5 . .
H16B C16 H16C 109.5 . .
N4 C17 H17A 109.5 . .
N4 C17 H17B 109.5 . .
H17A C17 H17B 109.5 . .
N4 C17 H17C 109.5 . .
H17A C17 H17C 109.5 . .
H17B C17 H17C 109.5 . .
N4 C18 H18A 109.5 . .
N4 C18 H18B 109.5 . .
H18A C18 H18B 109.5 . .
N4 C18 H18C 109.5 . .
H18A C18 H18C 109.5 . .
H18B C18 H18C 109.5 . .

loop_
_geom_bond_atom_site_label_1
_geom_bond_atom_site_label_2
_geom_bond_distance
_geom_bond_site_symmetry_2
Mo1 O1 1.688(4) .
Mo1 O13 2.118(4) .
Mo1 O14 2.130(4) .
Mo1 S2 2.3173(14) .
Mo1 S1 2.3200(14) .
Mo1 O15 2.361(4) .
Mo1 Mo2 2.7937(6) .
Mo2 O2 1.680(4) .
Mo2 O17 2.085(4) .
Mo2 O16 2.087(4) .
Mo2 S1 2.3178(14) .
Mo2 S2 2.3227(13) .
Mo2 O18 2.473(4) .
Mo3 O3 1.688(4) .
Mo3 O17 2.069(4) .
Mo3 O16 2.074(4) .
Mo3 S3 2.2947(14) .
Mo3 S4 2.3158(14) .
Mo3 Mo4 2.8189(6) .
Mo4 O4 1.680(4) .
Mo4 O19 2.086(4) .
Mo4 O20 2.105(4) .
Mo4 S4 2.3131(14) .
Mo4 S3 2.3174(14) .
Mo4 O21 2.477(5) .
Mo5 O5 1.682(4) .
Mo5 O19 2.086(4) .
Mo5 O20 2.095(4) .
Mo5 S5 2.3147(14) .
Mo5 S6 2.3184(14) .
Mo5 Mo6 2.8325(6) .
Mo6 O6 1.688(5) .
Mo6 O24 2.064(4) .
Mo6 O23 2.085(4) .
Mo6 S5 2.3137(14) .
Mo6 S6 2.3194(14) .
Mo6 O22 2.497(7) .
Mo7 O7 1.695(4) .
Mo7 O24 2.083(4) .
Mo7 O23 2.120(4) .
Mo7 S8 2.3099(13) .
Mo7 S7 2.3214(13) .
Mo7 O25 2.344(4) .
Mo7 Mo8 2.8096(6) .
Mo8 O8 1.696(4) .
Mo8 O27 2.090(4) .
Mo8 O26 2.103(4) .
Mo8 S8 2.3153(14) .
Mo8 S7 2.3247(14) .
Mo8 O28 2.389(4) .
Mo9 O9 1.680(4) .
Mo9 O27 2.072(4) .
Mo9 O26 2.079(4) .
Mo9 S9 2.3148(14) .
Mo9 S10 2.3264(14) .
Mo9 O28 2.511(3) .
Mo9 Mo10 2.8081(6) .
Mo10 O10 1.686(4) .
Mo10 O29 2.055(4) .
Mo10 O30 2.066(4) .
Mo10 S9 2.2992(14) .
Mo10 S10 2.3038(14) .
Mo11 O11 1.680(4) .
Mo11 O29 2.054(4) .
Mo11 O30 2.057(4) .
Mo11 S11 2.3000(14) .
Mo11 S12 2.3124(14) .
Mo11 Mo12 2.8011(6) .
Mo12 O12 1.676(4) .
Mo12 O13 2.108(4) .
Mo12 O14 2.108(4) .
Mo12 S11 2.3099(14) .
Mo12 S12 2.3187(14) .
Mo12 O15 2.446(4) .
O15 C1 1.269(6) .
O18 C1 1.263(6) .
O25 C8 1.272(6) .
O28 C8 1.250(6) .
C1 C2 1.509(7) .
C2 C3 1.390(7) .
C2 C7 1.402(7) .
C3 C4 1.395(7) .
C3 H3 0.9500 .
C4 C5 1.403(7) .
C4 C9 1.503(8) .
C5 C6 1.402(7) .
C5 C8 1.506(7) .
C6 C7 1.401(7) .
C6 H6 0.9500 .
C7 C10 1.506(7) .
C9 H9A 0.9800 .
C9 H9B 0.9800 .
C9 H9C 0.9800 .
C10 H10A 0.9800 .
C10 H10B 0.9800 .
C10 H10C 0.9800 .
N1 C11 1.474(9) 2_665
N1 C11 1.474(9) .
N1 C11 1.474(9) 7_576
N1 C11 1.474(9) 8_756
C11 H11A 0.9800 .
C11 H11B 0.9800 .
C11 H11C 0.9800 .
N2 C12 1.501(6) 2_665
N2 C12 1.501(6) .
N2 C12 1.501(5) 7_577
N2 C12 1.501(5) 8_757
C12 H12A 0.9800 .
C12 H12B 0.9800 .
C12 H12C 0.9800 .
N3 C14 1.495(7) 2_655
N3 C14 1.495(7) .
N3 C13 1.497(7) .
N3 C13 1.497(7) 2_655
C13 H13A 0.9800 .
C13 H13B 0.9800 .
C13 H13C 0.9800 .
C14 H14A 0.9800 .
C14 H14B 0.9800 .
C14 H14C 0.9800 .
N4 C15 1.474(8) .
N4 C16 1.482(8) .
N4 C17 1.490(8) .
N4 C18 1.495(8) .
C15 H15A 0.9800 .
C15 H15B 0.9800 .
C15 H15C 0.9800 .
C16 H16A 0.9800 .
C16 H16B 0.9800 .
C16 H16C 0.9800 .
C17 H17A 0.9800 .
C17 H17B 0.9800 .
C17 H17C 0.9800 .
C18 H18A 0.9800 .
C18 H18B 0.9800 .
C18 H18C 0.9800 .
O19W O24W 1.399(18) .
O22W O28W 1.36(2) .
O23W O25W 0.954(19) .
